data_4133665
loop_
_publ_author_name
'Mayer, David C.'
'Manzi, Aurora'
'Medishetty, Raghavender'
'Winkler, Benedikt'
'Schneider, Christian'
'Kieslich, Gregor'
'P\"othig, Alexander'
'Feldmann, Jochen'
'Fischer, Roland A.'

_publ_section_title
;
 Controlling Multiphoton Absorption Efficiency by Chromophore Packing in
 Metal-Organic Frameworks.
;
_journal_issue 29
_journal_name_full 'Journal of the American Chemical Society'
_journal_page_first 11594
_journal_page_last 11602
_journal_paper_doi 10.1021/jacs.9b04213
_journal_volume 141
_journal_year 2019
_chemical_compound_source 'see text'
_chemical_formula_moiety 'C61 H44 Cd2 N3 O11'
_chemical_formula_sum 'C61 H44 Cd2 N3 O11'
_chemical_formula_weight 1129.71
_space_group_IT_number 2
_space_group_name_Hall '-P 1'
_space_group_name_H-M_alt 'P -1'
_symmetry_cell_setting triclinic
_symmetry_Int_Tables_number 2
_symmetry_space_group_name_Hall '-P 1'
_symmetry_space_group_name_H-M 'P -1'
_atom_sites_solution_hydrogens geom
_cell_angle_alpha 91.12(4)
_cell_angle_beta 92.52(7)
_cell_angle_gamma 93.32(4)
_cell_formula_units_Z 2
_cell_length_a 11.072(10)
_cell_length_b 11.414(12)
_cell_length_c 22.31(2)
_cell_measurement_reflns_used 9794
_cell_measurement_temperature 293
_cell_measurement_theta_max 23.4302
_cell_measurement_theta_min 2.5063
_cell_volume 2811(5)
_computing_cell_refinement 'SAINT (Bruker, 2014)'
_computing_data_collection 'APEX III Control Software (Bruker, 2015)'
_computing_data_reduction 'SAINT (Bruker, 2014)'
_computing_molecular_graphics 'PLATON (Spek, 2011)'
_computing_publication_material 'PLATON (Spek, 2011), enCIFer (Allen, 2014)'
_computing_structure_refinement 'SHELXL2014 (Sheldrick, 2014), SHELXLE (Huebschle, 2011)'
_computing_structure_solution 'SHELXT (Sheldrick, 2015)'
_diffrn_ambient_temperature 293
_diffrn_detector ' CMOS plate '
_diffrn_detector_area_resol_mean 16
_diffrn_measured_fraction_theta_full 0.900
_diffrn_measured_fraction_theta_max 0.900
_diffrn_measurement_device ' \k-geometry diffractometer '
_diffrn_measurement_device_type ' Bruker Photon CMOS '
_diffrn_measurement_method ' phi- and omega-rotation '
_diffrn_radiation_monochromator 'Helios optic'
_diffrn_radiation_probe x-ray
_diffrn_radiation_source 'TXS rotating anode'
_diffrn_radiation_type MoK\a
_diffrn_radiation_wavelength 0.71073
_diffrn_reflns_av_R_equivalents 0.1408
_diffrn_reflns_av_unetI/netI 0.1975
_diffrn_reflns_limit_h_max 11
_diffrn_reflns_limit_h_min -11
_diffrn_reflns_limit_k_max 12
_diffrn_reflns_limit_k_min -12
_diffrn_reflns_limit_l_max 24
_diffrn_reflns_limit_l_min -24
_diffrn_reflns_number 15082
_diffrn_reflns_reduction_process
;
;
_diffrn_reflns_theta_full 23.26
_diffrn_reflns_theta_max 23.26
_diffrn_reflns_theta_min 1.83
_exptl_absorpt_coefficient_mu 0.810
_exptl_absorpt_correction_T_max 0.7454
_exptl_absorpt_correction_T_min 0.4778
_exptl_absorpt_correction_type multi-scan
_exptl_absorpt_process_details 'SADABS 2016/2, Bruker, 2016'
_exptl_crystal_colour 'clear green'
_exptl_crystal_density_diffrn 1.335
_exptl_crystal_density_method 'Not Measured'
_exptl_crystal_description plate
_exptl_crystal_F_000 1132
_exptl_crystal_size_max 0.159
_exptl_crystal_size_mid 0.096
_exptl_crystal_size_min 0.062
_refine_diff_density_max 2.096
_refine_diff_density_min -0.785
_refine_diff_density_rms 0.123
_refine_ls_extinction_method none
_refine_ls_goodness_of_fit_ref 0.971
_refine_ls_hydrogen_treatment constr
_refine_ls_matrix_type full
_refine_ls_number_parameters 786
_refine_ls_number_reflns 7266
_refine_ls_number_restraints 349
_refine_ls_restrained_S_all 0.946
_refine_ls_R_factor_all 0.2000
_refine_ls_R_factor_gt 0.0955
_refine_ls_shift/su_max 0.005
_refine_ls_shift/su_mean 0.000
_refine_ls_structure_factor_coef Fsqd
_refine_ls_weighting_details 'W=1/[\S^2^(FO^2^)+(0.2000P)^2^] WHERE P=(FO^2^+2FC^2^)/3'
_refine_ls_weighting_scheme calc
_refine_ls_wR_factor_gt 0.2664
_refine_ls_wR_factor_ref 0.3305
_reflns_number_gt 3342
_reflns_number_total 7266
_reflns_threshold_expression I>2\s(I)
_cod_data_source_file ja9b04213_si_003.cif
_cod_data_source_block tPPD-Cd
_cod_database_code 4133665

loop_
_space_group_symop_id
_space_group_symop_operation_xyz
1 x,y,z
2 -x,-y,-z

loop_
_atom_site_aniso_label
_atom_site_aniso_U_11
_atom_site_aniso_U_22
_atom_site_aniso_U_33
_atom_site_aniso_U_23
_atom_site_aniso_U_13
_atom_site_aniso_U_12
Cd1 0.0669(9) 0.1042(12) 0.0414(7) -0.0083(6) -0.0075(6) 0.0148(8)
Cd2 0.206(2) 0.1316(15) 0.0304(7) 0.0169(8) -0.0162(9) -0.0858(14)
O1 0.098(10) 0.091(9) 0.076(8) -0.038(7) 0.038(8) -0.009(8)
O2 0.124(12) 0.186(15) 0.032(6) -0.025(8) 0.006(7) 0.040(11)
O3 0.0464(2) 0.0478(2) 0.0417(2) -0.0047(2) -0.0005(2) -0.0023(2)
O3A 0.0712(9) 0.0515(9) 0.0538(9) -0.0037(9) -0.0027(9) -0.0110(9)
O4 0.0464(2) 0.0478(2) 0.0417(2) -0.0047(2) -0.0005(2) -0.0023(2)
O4A 0.0712(9) 0.0515(9) 0.0538(9) -0.0037(9) -0.0027(9) -0.0110(9)
O5 0.1094(9) 0.0660(9) 0.0427(9) 0.0061(9) 0.0109(9) -0.0248(9)
O5A 0.0615(10) 0.0748(9) 0.0468(9) 0.0173(9) 0.0158(9) 0.0472(9)
O6 0.1094(9) 0.0660(9) 0.0427(9) 0.0061(9) 0.0109(9) -0.0248(9)
O6A 0.0615(10) 0.0748(9) 0.0468(9) 0.0173(9) 0.0158(9) 0.0472(9)
O7 0.094(10) 0.147(12) 0.030(6) 0.007(7) -0.004(6) 0.000(9)
O8 0.066(9) 0.168(15) 0.069(8) 0.038(8) 0.006(7) -0.003(9)
O9 0.121(13) 0.213(18) 0.062(8) 0.033(9) 0.007(8) -0.080(12)
N1 0.047(7) 0.063(8) 0.029(5) 0.006(5) -0.004(5) 0.034(7)
N2 0.040(7) 0.036(7) 0.029(5) 0.004(5) 0.015(5) -0.009(6)
C1 0.13(2) 0.070(13) 0.053(11) -0.003(9) 0.021(13) 0.003(13)
C2 0.066(4) 0.091(5) 0.038(3) -0.015(3) 0.002(3) 0.026(4)
C3 0.066(4) 0.091(5) 0.037(3) -0.015(3) 0.002(3) 0.026(4)
C4 0.066(4) 0.091(5) 0.037(3) -0.015(3) 0.002(3) 0.026(4)
C5 0.066(4) 0.091(5) 0.038(3) -0.015(3) 0.002(3) 0.026(4)
C6 0.066(4) 0.092(5) 0.038(3) -0.015(3) 0.001(3) 0.026(4)
C7 0.066(4) 0.092(5) 0.038(3) -0.015(3) 0.001(3) 0.025(4)
C8 0.048(10) 0.060(10) 0.041(8) -0.001(7) 0.014(7) 0.027(9)
C9 0.070(11) 0.045(9) 0.030(7) 0.017(6) 0.008(7) 0.016(8)
C10 0.047(10) 0.053(10) 0.029(7) 0.011(6) -0.002(6) 0.007(8)
C11 0.047(9) 0.032(8) 0.024(6) 0.006(5) 0.007(6) 0.025(7)
C12 0.042(10) 0.070(11) 0.057(10) -0.017(8) -0.004(7) 0.011(9)
C13 0.067(12) 0.064(11) 0.050(9) -0.023(8) -0.016(8) 0.012(9)
C14 0.047(5) 0.031(5) 0.029(4) -0.002(3) 0.005(3) 0.003(4)
C15 0.047(5) 0.031(5) 0.029(4) -0.002(3) 0.006(3) 0.003(4)
C16 0.047(5) 0.032(5) 0.029(4) -0.002(3) 0.006(3) 0.003(4)
C17 0.041(4) 0.034(3) 0.048(3) -0.003(3) 0.010(3) 0.006(3)
C18 0.041(4) 0.034(3) 0.048(3) -0.003(3) 0.010(3) 0.006(3)
C19 0.041(4) 0.034(3) 0.048(3) -0.003(3) 0.010(3) 0.006(3)
C20 0.041(4) 0.034(3) 0.048(3) -0.003(3) 0.010(3) 0.005(3)
C21 0.041(4) 0.035(3) 0.048(3) -0.003(3) 0.010(3) 0.005(3)
C22 0.042(4) 0.035(3) 0.048(3) -0.003(3) 0.010(3) 0.005(3)
C23 0.0464(1) 0.0478(1) 0.0417(1) -0.0047(1) -0.0005(1) -0.0023(1)
C23A 0.0711(9) 0.0515(9) 0.0538(9) -0.0037(9) -0.0027(9) -0.0110(9)
C24 0.0464(1) 0.0478(1) 0.0417(1) -0.0047(1) -0.0005(1) -0.0023(1)
C24A 0.0711(9) 0.0515(9) 0.0538(9) -0.0037(9) -0.0027(9) -0.0110(9)
C25 0.0464(1) 0.0478(1) 0.0417(1) -0.0047(1) -0.0005(1) -0.0023(1)
C25A 0.0712(9) 0.0515(9) 0.0538(9) -0.0037(9) -0.0027(9) -0.0110(9)
C26 0.0464(1) 0.0478(1) 0.0417(1) -0.0047(1) -0.0005(1) -0.0023(1)
C26A 0.0712(9) 0.0515(9) 0.0538(9) -0.0037(9) -0.0027(9) -0.0110(9)
C27 0.0464(1) 0.0478(1) 0.0417(1) -0.0047(1) -0.0005(1) -0.0023(1)
C27A 0.0712(9) 0.0515(9) 0.0538(9) -0.0037(9) -0.0027(9) -0.0110(9)
C28 0.0464(1) 0.0478(1) 0.0417(1) -0.0047(1) -0.0005(1) -0.0023(1)
C28A 0.0711(9) 0.0515(9) 0.0538(9) -0.0037(9) -0.0027(9) -0.0110(9)
C29 0.0464(1) 0.0478(1) 0.0417(1) -0.0047(1) -0.0005(1) -0.0023(1)
C29A 0.0712(9) 0.0515(9) 0.0538(9) -0.0037(9) -0.0027(9) -0.0110(9)
C30 0.1094(9) 0.0660(9) 0.0427(9) 0.0061(9) 0.0109(9) -0.0248(9)
C30A 0.0615(9) 0.0748(9) 0.0468(9) 0.0173(9) 0.0158(9) 0.0472(9)
C31 0.1094(9) 0.0660(9) 0.0427(9) 0.0061(9) 0.0109(9) -0.0248(9)
C31A 0.0615(9) 0.0748(9) 0.0468(9) 0.0173(9) 0.0158(9) 0.0472(9)
C32 0.1094(9) 0.0660(9) 0.0427(9) 0.0061(9) 0.0109(9) -0.0248(9)
C32A 0.0615(9) 0.0748(9) 0.0468(9) 0.0173(9) 0.0158(9) 0.0472(9)
C33 0.1094(9) 0.0660(9) 0.0427(9) 0.0061(9) 0.0109(9) -0.0248(9)
C33A 0.0615(9) 0.0748(9) 0.0468(9) 0.0173(9) 0.0158(9) 0.0472(9)
C34 0.1094(9) 0.0660(9) 0.0427(9) 0.0061(9) 0.0109(9) -0.0248(9)
C34A 0.0615(9) 0.0748(9) 0.0468(9) 0.0173(9) 0.0158(9) 0.0472(9)
C35 0.1094(9) 0.0660(9) 0.0427(9) 0.0061(9) 0.0109(9) -0.0248(9)
C35A 0.0615(9) 0.0748(9) 0.0468(9) 0.0173(9) 0.0158(9) 0.0472(9)
C36 0.1094(9) 0.0660(9) 0.0427(9) 0.0061(9) 0.0109(9) -0.0248(9)
C36A 0.0615(9) 0.0748(9) 0.0468(9) 0.0173(9) 0.0158(9) 0.0472(9)
C37 0.044(9) 0.043(9) 0.020(6) -0.007(6) 0.004(6) -0.008(7)
C38 0.041(9) 0.012(7) 0.048(8) 0.013(6) 0.004(6) -0.008(6)
C39 0.032(8) 0.022(8) 0.049(8) 0.004(6) 0.005(6) -0.006(7)
C40 0.013(7) 0.035(8) 0.039(7) -0.004(6) 0.015(5) -0.001(6)
C41 0.034(8) 0.038(8) 0.045(8) 0.002(7) 0.005(6) -0.013(7)
C42 0.062(10) 0.059(10) 0.013(6) -0.017(6) 0.002(6) -0.017(8)
C43 0.020(7) 0.028(7) 0.028(6) -0.010(6) 0.003(5) -0.005(6)
C44 0.036(9) 0.032(8) 0.019(6) 0.008(5) 0.002(5) -0.001(7)
C45 0.038(9) 0.029(7) 0.023(6) 0.001(5) 0.003(6) 0.014(7)
C46 0.043(9) 0.039(8) 0.026(6) -0.001(6) -0.001(6) -0.003(7)
C47 0.035(9) 0.037(8) 0.035(7) 0.001(6) 0.002(6) 0.005(7)
C48 0.026(8) 0.051(9) 0.036(7) -0.004(6) 0.008(6) 0.003(7)
C49 0.037(9) 0.057(10) 0.045(8) -0.015(7) 0.010(7) -0.013(8)
C50 0.050(10) 0.082(11) 0.026(7) -0.014(7) 0.009(6) 0.022(9)
C51 0.037(8) 0.049(9) 0.043(8) -0.025(7) 0.006(6) -0.002(7)
C52 0.029(9) 0.077(11) 0.035(8) 0.000(7) -0.004(6) 0.002(8)
C53 0.061(12) 0.071(11) 0.026(7) 0.012(7) 0.000(7) 0.001(9)
C54 0.019(8) 0.087(12) 0.064(10) -0.005(9) 0.003(7) -0.004(8)
C55 0.054(11) 0.080(12) 0.027(7) 0.007(7) 0.009(7) 0.002(9)
C56 0.061(13) 0.131(17) 0.025(7) 0.012(8) 0.003(7) -0.017(11)
C57 0.051(11) 0.129(16) 0.027(8) -0.001(9) -0.007(7) -0.027(10)
C58 0.070(14) 0.077(13) 0.051(10) 0.006(9) 0.004(10) -0.011(11)

loop_
_atom_site_label
_atom_site_type_symbol
_atom_site_thermal_displace_type
_atom_site_fract_x
_atom_site_fract_y
_atom_site_fract_z
_atom_site_occupancy
_atom_site_U_iso_or_equiv
_atom_site_calc_flag
_atom_site_refinement_flags
_atom_site_disorder_assembly
_atom_site_disorder_group
Cd1 Cd Uani 0.93643(12) 1.12117(13) 0.94985(5) 1.000 0.0709(6) d . . .
Cd2 Cd Uani 0.5533(2) 0.60915(16) 0.05513(5) 1.000 0.1268(9) d . . .
O1 O Uani 0.9770(12) 0.9334(11) 0.9314(5) 1.000 0.088(5) d . . .
O2 O Uani 1.1456(13) 0.8543(14) 0.9632(5) 1.000 0.113(7) d . . .
O3 O Uani 0.600(2) 0.621(2) 0.1523(10) 0.39(2) 0.0456(1) d DUP A 1
O3A O Uani 0.6345(18) 0.5702(18) 0.1452(7) 0.61(2) 0.0596(5) d DUP A 2
O4 O Uani 0.688(2) 0.791(2) 0.1291(10) 0.39(2) 0.0456(1) d DUP A 1
O4A O Uani 0.7045(17) 0.7421(18) 0.1182(7) 0.61(2) 0.0596(5) d DUP A 2
O5 O Uani 0.5013(15) 0.4072(13) 0.0487(6) 0.733(10) 0.0736(5) d DUP A 3
O5A O Uani 0.410(3) 0.450(2) 0.0501(13) 0.267(10) 0.0588(5) d DUP A 4
O6 O Uani 0.3388(16) 0.2884(13) 0.0192(6) 0.733(10) 0.0736(5) d DUP A 3
O6A O Uani 0.415(4) 0.257(3) 0.0217(12) 0.267(10) 0.0588(5) d DUP A 4
O7 O Uani 0.7289(12) 0.0974(12) 0.9045(4) 1.000 0.091(6) d . . .
O8 O Uani 0.8841(13) 0.1520(14) 0.8506(5) 1.000 0.101(6) d . . .
O9 O Uani 1.1447(14) 1.1608(16) 0.9563(5) 1.000 0.135(8) d . . .
N1 N Uani 1.2941(10) 0.6381(10) 0.5076(4) 1.000 0.045(4) d . . .
N2 N Uani 0.2295(9) 0.1202(9) 0.4855(4) 1.000 0.035(4) d . . .
C1 C Uani 1.075(2) 0.8905(16) 0.9206(8) 1.000 0.084(9) d . . .
C2 C Uani 1.1192(14) 0.8693(15) 0.8583(6) 1.000 0.064(2) d U . .
C3 C Uani 1.0483(14) 0.8981(14) 0.8103(6) 1.000 0.064(2) d U . .
C4 C Uani 1.0789(14) 0.8716(15) 0.7512(6) 1.000 0.064(2) d U . .
C5 C Uani 1.1834(14) 0.8160(15) 0.7381(6) 1.000 0.064(2) d U . .
C6 C Uani 1.2588(15) 0.7922(14) 0.7863(6) 1.000 0.065(2) d U . .
C7 C Uani 1.2292(14) 0.8174(15) 0.8472(6) 1.000 0.065(2) d U . .
C8 C Uani 1.2104(13) 0.7773(13) 0.6779(6) 1.000 0.048(5) d . . .
C9 C Uani 1.1233(15) 0.7204(12) 0.6393(5) 1.000 0.048(5) d . . .
C10 C Uani 1.1485(13) 0.6745(12) 0.5827(5) 1.000 0.043(5) d . . .
C11 C Uani 1.2661(12) 0.6865(11) 0.5639(5) 1.000 0.033(4) d . . .
C12 C Uani 1.3552(13) 0.7462(13) 0.6006(6) 1.000 0.057(6) d . . .
C13 C Uani 1.3272(15) 0.7900(13) 0.6567(6) 1.000 0.061(6) d . . .
C14 C Uani 1.4666(12) 0.5694(11) 0.4519(5) 1.000 0.036(3) d U . .
C15 C Uani 1.3963(12) 0.5676(11) 0.5042(5) 1.000 0.036(3) d U . .
C16 C Uani 1.4299(12) 0.4965(10) 0.5496(5) 1.000 0.036(3) d U . .
C17 C Uani 1.2136(12) 0.6458(11) 0.4579(6) 1.000 0.0407(19) d U . .
C18 C Uani 1.1598(12) 0.7517(11) 0.4459(5) 1.000 0.0407(19) d U . .
C19 C Uani 1.0753(12) 0.7600(11) 0.3992(5) 1.000 0.0407(19) d U . .
C20 C Uani 1.0389(12) 0.6661(11) 0.3599(6) 1.000 0.0407(19) d U . .
C21 C Uani 1.0927(12) 0.5615(11) 0.3725(6) 1.000 0.0410(19) d U . .
C22 C Uani 1.1790(12) 0.5513(11) 0.4171(5) 1.000 0.0414(19) d U . .
C23 C Uani 0.949(2) 0.675(3) 0.3091(12) 0.39(2) 0.0456(1) d DUP A 1
C23A C Uani 0.951(3) 0.674(3) 0.3118(12) 0.61(2) 0.0596(5) d DUP A 2
C24 C Uani 0.9402(13) 0.776(2) 0.2757(7) 0.39(2) 0.0456(1) d DUP A 1
C24A C Uani 0.938(2) 0.771(2) 0.2754(10) 0.61(2) 0.0596(5) d DUP A 2
C25 C Uani 0.8569(13) 0.7828(19) 0.2290(7) 0.39(2) 0.0456(1) d DUP A 1
C25A C Uani 0.860(2) 0.767(2) 0.2259(10) 0.61(2) 0.0596(5) d DUP A 2
C26 C Uani 0.776(2) 0.693(2) 0.2105(10) 0.39(2) 0.0456(1) d DUP A 1
C26A C Uani 0.778(3) 0.675(2) 0.2123(11) 0.61(2) 0.0596(5) d DUP A 2
C27 C Uani 0.786(3) 0.583(2) 0.2397(13) 0.39(2) 0.0456(1) d DUP A 1
C27A C Uani 0.771(2) 0.583(2) 0.2545(10) 0.61(2) 0.0596(5) d DUP A 2
C28 C Uani 0.869(4) 0.580(3) 0.2883(14) 0.39(2) 0.0456(1) d DUP A 1
C28A C Uani 0.862(3) 0.581(2) 0.2995(12) 0.61(2) 0.0596(5) d DUP A 2
C29 C Uani 0.682(3) 0.695(3) 0.1584(12) 0.39(2) 0.0456(1) d DUP A 1
C29A C Uani 0.697(2) 0.658(2) 0.1552(9) 0.61(2) 0.0596(5) d DUP A 2
C30 C Uani 0.3974(16) 0.3423(16) 0.0612(8) 0.733(10) 0.0736(5) d DUP A 3
C30A C Uani 0.421(3) 0.3334(19) 0.0627(12) 0.267(10) 0.0588(5) d DUP A 4
C31 C Uani 0.3792(10) 0.3083(13) 0.1242(7) 0.733(10) 0.0736(5) d DUP A 3
C31A C Uani 0.3946(18) 0.3037(12) 0.1256(12) 0.267(10) 0.0588(5) d DUP A 4
C32 C Uani 0.4265(16) 0.3770(17) 0.1724(8) 0.733(10) 0.0736(5) d DUP A 3
C32A C Uani 0.473(3) 0.346(2) 0.1727(14) 0.267(10) 0.0588(5) d DUP A 4
C33 C Uani 0.4103(17) 0.3463(18) 0.2331(8) 0.733(10) 0.0736(5) d DUP A 3
C33A C Uani 0.448(4) 0.317(3) 0.2333(14) 0.267(10) 0.0588(5) d DUP A 4
C34 C Uani 0.3457(16) 0.2453(18) 0.2462(8) 0.733(10) 0.0736(5) d DUP A 3
C34A C Uani 0.348(4) 0.249(3) 0.2468(16) 0.267(10) 0.0588(5) d DUP A 4
C35 C Uani 0.2983(18) 0.1768(18) 0.1946(8) 0.733(10) 0.0736(5) d DUP A 3
C35A C Uani 0.271(3) 0.208(3) 0.1963(17) 0.267(10) 0.0588(5) d DUP A 4
C36 C Uani 0.3151(15) 0.2081(17) 0.1358(8) 0.733(10) 0.0736(5) d DUP A 3
C36A C Uani 0.296(3) 0.236(2) 0.1377(16) 0.267(10) 0.0588(5) d DUP A 4
C37 C Uani 0.3185(12) 0.2178(12) 0.3096(5) 1.000 0.036(5) d . . .
C38 C Uani 0.3392(11) 0.2942(10) 0.3562(5) 1.000 0.034(5) d . . .
C39 C Uani 0.3144(11) 0.2618(11) 0.4142(6) 1.000 0.035(5) d . . .
C40 C Uani 0.2627(10) 0.1533(11) 0.4260(5) 1.000 0.029(4) d . . .
C41 C Uani 0.2412(12) 0.0707(12) 0.3782(5) 1.000 0.040(5) d . . .
C42 C Uani 0.2715(13) 0.1049(13) 0.3209(5) 1.000 0.046(5) d . . .
C43 C Uani 0.1125(10) 0.0597(10) 0.4938(5) 1.000 0.026(4) d . . .
C44 C Uani 0.0987(12) -0.0207(11) 0.5393(5) 1.000 0.029(4) d . . .
C45 C Uani -0.0112(12) -0.0762(11) 0.5454(5) 1.000 0.030(4) d . . .
C46 C Uani 0.3110(12) 0.1472(11) 0.5361(5) 1.000 0.036(4) d . . .
C47 C Uani 0.4307(11) 0.1232(11) 0.5341(5) 1.000 0.036(5) d . . .
C48 C Uani 0.5060(11) 0.1322(11) 0.5860(5) 1.000 0.038(5) d . . .
C49 C Uani 0.4614(12) 0.1674(13) 0.6408(6) 1.000 0.047(5) d . . .
C50 C Uani 0.3408(13) 0.1958(13) 0.6414(5) 1.000 0.052(5) d . . .
C51 C Uani 0.2659(12) 0.1856(12) 0.5896(5) 1.000 0.043(5) d . . .
C52 C Uani 0.5405(13) 0.1650(14) 0.6970(6) 1.000 0.047(5) d . . .
C53 C Uani 0.6569(14) 0.2081(13) 0.7001(6) 1.000 0.053(6) d . . .
C54 C Uani 0.7361(13) 0.2007(14) 0.7523(6) 1.000 0.057(6) d . . .
C55 C Uani 0.6872(15) 0.1497(14) 0.8023(6) 1.000 0.054(6) d . . .
C56 C Uani 0.5697(15) 0.1044(17) 0.8013(6) 1.000 0.073(8) d . . .
C57 C Uani 0.4949(14) 0.1162(16) 0.7481(6) 1.000 0.071(7) d . . .
C58 C Uani 0.7753(18) 0.1308(15) 0.8565(7) 1.000 0.067(7) d . . .
H3 H Uiso 0.97777 0.93624 0.81660 1.000 0.0770 c RU . .
H4 H Uiso 1.02717 0.89209 0.71969 1.000 0.0770 c RU . .
H6 H Uiso 1.33155 0.75856 0.77930 1.000 0.0780 c RU . .
H7 H Uiso 1.28190 0.79967 0.87888 1.000 0.0780 c RU . .
H9 H Uiso 1.04414 0.71236 0.65161 1.000 0.0570 c RU . .
H10 H Uiso 1.08742 0.63673 0.55830 1.000 0.0510 c RU . .
H12 H Uiso 1.43365 0.75684 0.58764 1.000 0.0680 c RU . .
H13 H Uiso 1.38811 0.82890 0.68082 1.000 0.0730 c RU . .
H14 H Uiso 1.44411 0.61375 0.41914 1.000 0.0430 c RU . .
H16 H Uiso 1.38257 0.49136 0.58293 1.000 0.0430 c RU . .
H18 H Uiso 1.18165 0.81756 0.47001 1.000 0.0490 c RU . .
H19 H Uiso 1.04084 0.83155 0.39347 1.000 0.0490 c RU . .
H21 H Uiso 1.06840 0.49510 0.34926 1.000 0.0490 c RU . .
H22 H Uiso 1.21623 0.48077 0.42102 1.000 0.0500 c RU . .
H24 H Uiso 0.99235 0.84106 0.28555 0.39(2) 0.0550 c RUP A 1
H24A H Uiso 0.98406 0.84009 0.28502 0.61(2) 0.0720 c RUP A 2
H25 H Uiso 0.85533 0.85282 0.20851 0.39(2) 0.0550 c RUP A 1
H25A H Uiso 0.86324 0.83041 0.20022 0.61(2) 0.0720 c RUP A 2
H27 H Uiso 0.73861 0.51699 0.22681 0.39(2) 0.0550 c RUP A 1
H27A H Uiso 0.70731 0.52586 0.25197 0.61(2) 0.0720 c RUP A 2
H28 H Uiso 0.87196 0.50972 0.30868 0.39(2) 0.0550 c RUP A 1
H28A H Uiso 0.86500 0.51432 0.32281 0.61(2) 0.0720 c RUP A 2
H32 H Uiso 0.47092 0.44631 0.16476 0.733(10) 0.0880 c RUP A 3
H32A H Uiso 0.54154 0.39259 0.16475 0.267(10) 0.0710 c RUP A 4
H33 H Uiso 0.44381 0.39525 0.26407 0.733(10) 0.0880 c RUP A 3
H33A H Uiso 0.50113 0.34633 0.26419 0.267(10) 0.0710 c RUP A 4
H35 H Uiso 0.25361 0.10711 0.20124 0.733(10) 0.0880 c RUP A 3
H35A H Uiso 0.20130 0.16127 0.20318 0.267(10) 0.0710 c RUP A 4
H36 H Uiso 0.28218 0.16003 0.10435 0.733(10) 0.0880 c RUP A 3
H36A H Uiso 0.24343 0.20812 0.10639 0.267(10) 0.0710 c RUP A 4
H38 H Uiso 0.37056 0.36986 0.34939 1.000 0.0410 c RU . .
H39 H Uiso 0.33321 0.31506 0.44577 1.000 0.0420 c RU . .
H41 H Uiso 0.20786 -0.00437 0.38471 1.000 0.0470 c RU . .
H42 H Uiso 0.25998 0.05071 0.28923 1.000 0.0550 c RU . .
H44 H Uiso 0.16393 -0.03615 0.56503 1.000 0.0350 c RU . .
H45 H Uiso -0.02063 -0.12770 0.57683 1.000 0.0350 c RU . .
H47 H Uiso 0.46188 0.10073 0.49783 1.000 0.0430 c RU . .
H48 H Uiso 0.58671 0.11456 0.58412 1.000 0.0450 c RU . .
H50 H Uiso 0.30980 0.22208 0.67702 1.000 0.0620 c RU . .
H51 H Uiso 0.18544 0.20446 0.59091 1.000 0.0520 c RU . .
H53 H Uiso 0.68726 0.24463 0.66653 1.000 0.0630 c RU . .
H54 H Uiso 0.81668 0.22882 0.75254 1.000 0.0690 c RU . .
H56 H Uiso 0.53924 0.06676 0.83454 1.000 0.0870 c RU . .
H57 H Uiso 0.41368 0.09035 0.74785 1.000 0.0850 c RU . .

loop_
_atom_type_symbol
_atom_type_description
_atom_type_scat_dispersion_real
_atom_type_scat_dispersion_imag
_atom_type_scat_source
C C 0.0033 0.0016 ' International Tables Vol C Tables 4.2.6.8 and 6.1.1.4'
H H 0.0000 0.0000 ' International Tables Vol C Tables 4.2.6.8 and 6.1.1.4'
Cd Cd -0.8075 1.2024 ' International Tables Vol C Tables 4.2.6.8 and 6.1.1.4'
N N 0.0061 0.0033 ' International Tables Vol C Tables 4.2.6.8 and 6.1.1.4'
O O 0.0106 0.0060 ' International Tables Vol C Tables 4.2.6.8 and 6.1.1.4'

loop_
_geom_angle_atom_site_label_1
_geom_angle_atom_site_label_2
_geom_angle_atom_site_label_3
_geom_angle
_geom_angle_site_symmetry_1
_geom_angle_site_symmetry_3
_geom_angle_publ_flag
O1 Cd1 O9 86.4(6) . . yes
O1 Cd1 O7 93.9(5) . 1_565 yes
O1 Cd1 O8 92.7(5) . 1_565 yes
O1 Cd1 C58 94.6(5) . 1_565 yes
O1 Cd1 O2 112.6(5) . 2_777 yes
O7 Cd1 O9 158.9(4) 1_565 . yes
O8 Cd1 O9 103.9(5) 1_565 . yes
O9 Cd1 C58 130.9(5) . 1_565 yes
O2 Cd1 O9 112.0(5) 2_777 . yes
O7 Cd1 O8 55.0(4) 1_565 1_565 yes
O7 Cd1 C58 28.0(5) 1_565 1_565 yes
O2 Cd1 O7 87.4(4) 2_777 1_565 yes
O8 Cd1 C58 27.1(5) 1_565 1_565 yes
O2 Cd1 O8 136.7(5) 2_777 1_565 yes
O2 Cd1 C58 112.7(5) 2_777 1_565 yes
O3A Cd2 O4A 53.6(7) . . yes
O5 Cd2 O5 81.1(5) . 2_665 yes
O5 Cd2 O6 123.3(5) . 2_665 yes
O5A Cd2 O5A 84.3(10) . 2_665 yes
O5A Cd2 O6A 124.9(12) . 2_665 yes
O5 Cd2 O6 56.8(5) 2_665 2_665 yes
O5A Cd2 O6A 56.4(9) 2_665 2_665 yes
Cd1 O1 C1 129.8(12) . . yes
Cd1 O2 C1 109.9(12) 2_777 . yes
Cd2 O3 C29 105.7(19) . . yes
Cd2 O3A C29A 100.5(15) . . yes
Cd2 O4A C29A 83.2(13) . . yes
Cd2 O5 C30 132.2(12) . . yes
Cd2 O5 Cd2 98.9(5) . 2_665 yes
Cd2 O5 C30 89.9(10) 2_665 . yes
Cd2 O5A C30A 131(2) . . yes
Cd2 O5A Cd2 95.7(11) . 2_665 yes
Cd2 O5A C30A 85.4(17) 2_665 . yes
Cd2 O6 C30 92.9(12) 2_665 . yes
Cd2 O6A C30A 95(2) 2_665 . yes
Cd1 O7 C58 85.9(11) 1_545 . yes
Cd1 O8 C58 94.3(10) 1_545 . yes
C11 N1 C15 119.1(10) . . yes
C11 N1 C17 120.1(11) . . yes
C15 N1 C17 120.2(10) . . yes
C40 N2 C46 120.3(10) . . yes
C43 N2 C46 120.1(9) . . yes
C40 N2 C43 119.6(9) . . yes
O1 C1 O2 121.4(16) . . yes
O1 C1 C2 124.6(16) . . yes
O2 C1 C2 114.0(17) . . yes
C1 C2 C3 118.6(15) . . no
C1 C2 C7 123.5(14) . . no
C3 C2 C7 117.9(13) . . no
C2 C3 C4 121.6(14) . . no
C3 C4 C5 122.6(13) . . no
C4 C5 C6 116.1(13) . . no
C4 C5 C8 123.4(13) . . no
C6 C5 C8 120.4(14) . . no
C5 C6 C7 122.3(15) . . no
C2 C7 C6 119.3(13) . . no
C5 C8 C9 122.1(13) . . no
C5 C8 C13 121.8(13) . . no
C9 C8 C13 116.1(13) . . no
C8 C9 C10 123.4(14) . . no
C9 C10 C11 118.8(12) . . no
N1 C11 C10 119.6(11) . . yes
N1 C11 C12 120.9(12) . . yes
C10 C11 C12 119.5(11) . . no
C11 C12 C13 120.2(13) . . no
C8 C13 C12 122.0(14) . . no
C15 C14 C16 119.5(11) . 2_866 no
N1 C15 C14 120.2(10) . . yes
N1 C15 C16 122.0(11) . . yes
C14 C15 C16 117.7(12) . . no
C14 C16 C15 122.7(11) 2_866 . no
N1 C17 C18 120.2(11) . . yes
N1 C17 C22 124.5(11) . . yes
C18 C17 C22 115.4(12) . . no
C17 C18 C19 121.4(12) . . no
C18 C19 C20 123.3(12) . . no
C19 C20 C21 114.7(12) . . no
C19 C20 C23A 123.5(17) . . no
C19 C20 C23 123.5(17) . . no
C21 C20 C23A 121.8(17) . . no
C21 C20 C23 121.8(17) . . no
C20 C21 C22 123.4(12) . . no
C17 C22 C21 121.7(12) . . no
C20 C23 C28 123(3) . . no
C24 C23 C28 114(2) . . no
C20 C23 C24 123(2) . . no
C24A C23A C28A 114(3) . . no
C20 C23A C24A 126(3) . . no
C20 C23A C28A 120(3) . . no
C23 C24 C25 122(2) . . no
C23A C24A C25A 122(2) . . no
C24 C25 C26 124(2) . . no
C24A C25A C26A 124(2) . . no
C25 C26 C29 127(2) . . no
C25 C26 C27 117(2) . . no
C27 C26 C29 116(2) . . no
C25A C26A C27A 117(2) . . no
C27A C26A C29A 117(2) . . no
C25A C26A C29A 127(2) . . no
C26 C27 C28 117(2) . . no
C26A C27A C28A 118(2) . . no
C23 C28 C27 125(3) . . no
C23A C28A C27A 124(2) . . no
O3 C29 O4 124(3) . . yes
O3 C29 C26 122(3) . . yes
O4 C29 C26 113(3) . . yes
O3A C29A O4A 123(2) . . yes
O3A C29A C26A 122(2) . . yes
O4A C29A C26A 115(2) . . yes
O6 C30 C31 120.1(16) . . yes
O5 C30 O6 118.7(16) . . yes
O5 C30 C31 118.5(14) . . yes
O5A C30A O6A 121(3) . . yes
O5A C30A C31A 114(2) . . yes
O6A C30A C31A 122(2) . . yes
C32 C31 C36 118.0(16) . . no
C30 C31 C32 121.9(14) . . no
C30 C31 C36 120.1(15) . . no
C30A C31A C32A 120(2) . . no
C32A C31A C36A 119(3) . . no
C30A C31A C36A 121(3) . . no
C31 C32 C33 123.0(17) . . no
C31A C32A C33A 120(3) . . no
C32 C33 C34 120.3(17) . . no
C32A C33A C34A 122(3) . . no
C35 C34 C37 124.4(16) . . no
C33 C34 C35 114.7(16) . . no
C33 C34 C37 120.7(16) . . no
C33A C34A C37 123(3) . . no
C35A C34A C37 121(3) . . no
C33A C34A C35A 116(3) . . no
C34 C35 C36 124.2(18) . . no
C34A C35A C36A 123(3) . . no
C31 C36 C35 119.9(17) . . no
C31A C36A C35A 121(3) . . no
C34 C37 C38 124.1(13) . . no
C34 C37 C42 117.4(12) . . no
C34A C37 C42 119.3(16) . . no
C34A C37 C38 122.3(17) . . no
C38 C37 C42 118.5(11) . . no
C37 C38 C39 121.0(11) . . no
C38 C39 C40 121.5(12) . . no
N2 C40 C41 118.8(11) . . yes
C39 C40 C41 118.7(11) . . no
N2 C40 C39 122.4(11) . . yes
C40 C41 C42 118.1(12) . . no
C37 C42 C41 122.1(12) . . no
C44 C43 C45 118.0(11) . 2_556 no
N2 C43 C44 120.4(10) . . yes
N2 C43 C45 121.6(10) . 2_556 yes
C43 C44 C45 118.8(11) . . no
C43 C45 C44 123.2(11) 2_556 . no
N2 C46 C51 119.5(11) . . yes
N2 C46 C47 120.4(10) . . yes
C47 C46 C51 119.6(11) . . no
C46 C47 C48 120.5(11) . . no
C47 C48 C49 120.7(11) . . no
C48 C49 C52 119.7(12) . . no
C48 C49 C50 117.9(12) . . no
C50 C49 C52 122.3(12) . . no
C49 C50 C51 121.1(12) . . no
C46 C51 C50 120.1(12) . . no
C53 C52 C57 117.6(13) . . no
C49 C52 C53 122.7(13) . . no
C49 C52 C57 119.8(13) . . no
C52 C53 C54 123.6(13) . . no
C53 C54 C55 117.0(14) . . no
C54 C55 C58 117.0(14) . . no
C54 C55 C56 121.6(13) . . no
C56 C55 C58 120.9(14) . . no
C55 C56 C57 118.6(14) . . no
C52 C57 C56 121.6(14) . . no
Cd1 C58 O7 66.2(9) 1_545 . yes
Cd1 C58 C55 174.1(12) 1_545 . yes
O8 C58 C55 118.3(14) . . yes
Cd1 C58 O8 58.6(9) 1_545 . yes
O7 C58 C55 117.0(16) . . yes
O7 C58 O8 124.7(16) . . yes
C2 C3 H3 119.00 . . no
C4 C3 H3 119.00 . . no
C3 C4 H4 119.00 . . no
C5 C4 H4 119.00 . . no
C5 C6 H6 119.00 . . no
C7 C6 H6 119.00 . . no
C2 C7 H7 120.00 . . no
C6 C7 H7 120.00 . . no
C8 C9 H9 118.00 . . no
C10 C9 H9 118.00 . . no
C9 C10 H10 121.00 . . no
C11 C10 H10 121.00 . . no
C11 C12 H12 120.00 . . no
C13 C12 H12 120.00 . . no
C8 C13 H13 119.00 . . no
C12 C13 H13 119.00 . . no
C15 C14 H14 120.00 . . no
C16 C14 H14 120.00 2_866 . no
C15 C16 H16 119.00 . . no
C14 C16 H16 119.00 2_866 . no
C17 C18 H18 119.00 . . no
C19 C18 H18 119.00 . . no
C18 C19 H19 118.00 . . no
C20 C19 H19 118.00 . . no
C20 C21 H21 118.00 . . no
C22 C21 H21 118.00 . . no
C17 C22 H22 119.00 . . no
C21 C22 H22 119.00 . . no
C25 C24 H24 119.00 . . no
C23 C24 H24 119.00 . . no
C25A C24A H24A 119.00 . . no
C23A C24A H24A 119.00 . . no
C26 C25 H25 118.00 . . no
C24 C25 H25 118.00 . . no
C26A C25A H25A 119.00 . . no
C24A C25A H25A 118.00 . . no
C28 C27 H27 122.00 . . no
C26 C27 H27 121.00 . . no
C28A C27A H27A 121.00 . . no
C26A C27A H27A 121.00 . . no
C23 C28 H28 118.00 . . no
C27 C28 H28 117.00 . . no
C27A C28A H28A 118.00 . . no
C23A C28A H28A 118.00 . . no
C31 C32 H32 119.00 . . no
C33 C32 H32 119.00 . . no
C31A C32A H32A 120.00 . . no
C33A C32A H32A 120.00 . . no
C32 C33 H33 120.00 . . no
C34 C33 H33 120.00 . . no
C32A C33A H33A 119.00 . . no
C34A C33A H33A 119.00 . . no
C34 C35 H35 118.00 . . no
C36 C35 H35 118.00 . . no
C34A C35A H35A 119.00 . . no
C36A C35A H35A 119.00 . . no
C31 C36 H36 120.00 . . no
C35 C36 H36 120.00 . . no
C31A C36A H36A 119.00 . . no
C35A C36A H36A 120.00 . . no
C37 C38 H38 119.00 . . no
C39 C38 H38 119.00 . . no
C38 C39 H39 119.00 . . no
C40 C39 H39 119.00 . . no
C40 C41 H41 121.00 . . no
C42 C41 H41 121.00 . . no
C37 C42 H42 119.00 . . no
C41 C42 H42 119.00 . . no
C43 C44 H44 121.00 . . no
C45 C44 H44 121.00 . . no
C44 C45 H45 118.00 . . no
C43 C45 H45 118.00 2_556 . no
C48 C47 H47 120.00 . . no
C46 C47 H47 120.00 . . no
C49 C48 H48 120.00 . . no
C47 C48 H48 120.00 . . no
C49 C50 H50 119.00 . . no
C51 C50 H50 119.00 . . no
C50 C51 H51 120.00 . . no
C46 C51 H51 120.00 . . no
C52 C53 H53 118.00 . . no
C54 C53 H53 118.00 . . no
C55 C54 H54 122.00 . . no
C53 C54 H54 121.00 . . no
C55 C56 H56 121.00 . . no
C57 C56 H56 121.00 . . no
C52 C57 H57 119.00 . . no
C56 C57 H57 119.00 . . no

loop_
_geom_bond_atom_site_label_1
_geom_bond_atom_site_label_2
_geom_bond_distance
_geom_bond_site_symmetry_2
_geom_bond_publ_flag
Cd1 O1 2.249(13) . yes
Cd1 O9 2.322(16) . yes
Cd1 O7 2.468(13) 1_565 yes
Cd1 O8 2.303(12) 1_565 yes
Cd1 O2 2.198(12) 2_777 yes
Cd2 O3A 2.229(17) . yes
Cd2 O4A 2.550(19) . yes
Cd2 O5 2.343(15) . yes
Cd2 O3 2.21(2) . yes
Cd2 O5A 2.34(3) . yes
Cd2 O5 2.369(14) 2_665 yes
Cd2 O6 2.373(15) 2_665 yes
Cd2 O5A 2.49(3) 2_665 yes
Cd2 O6A 2.34(3) 2_665 yes
O1 C1 1.25(3) . yes
O2 C1 1.29(2) . yes
O3 C29 1.21(4) . yes
O3A C29A 1.20(3) . yes
O4 C29 1.29(4) . yes
O4A C29A 1.28(3) . yes
O5 C30 1.37(2) . yes
O5A C30A 1.38(3) . yes
O6 C30 1.25(2) . yes
O6A C30A 1.25(4) . yes
O7 C58 1.26(2) . yes
O8 C58 1.23(2) . yes
N1 C11 1.416(15) . yes
N1 C15 1.430(17) . yes
N1 C17 1.399(17) . yes
N2 C43 1.453(15) . yes
N2 C46 1.431(15) . yes
N2 C40 1.444(15) . yes
C1 C2 1.51(2) . no
C2 C3 1.36(2) . no
C2 C7 1.41(2) . no
C3 C4 1.407(19) . no
C4 C5 1.39(2) . no
C5 C6 1.37(2) . no
C5 C8 1.455(19) . no
C6 C7 1.439(19) . no
C8 C9 1.39(2) . no
C8 C13 1.40(2) . no
C9 C10 1.403(17) . no
C10 C11 1.386(19) . no
C11 C12 1.392(19) . no
C12 C13 1.393(19) . no
C14 C15 1.431(17) . no
C14 C16 1.408(18) 2_866 no
C15 C16 1.363(17) . no
C17 C18 1.403(18) . no
C17 C22 1.422(18) . no
C18 C19 1.378(17) . no
C19 C20 1.401(18) . no
C20 C21 1.393(18) . no
C20 C23A 1.42(3) . no
C20 C23 1.48(3) . no
C21 C22 1.360(18) . no
C23 C24 1.39(4) . no
C23 C28 1.42(5) . no
C23A C28A 1.42(4) . no
C23A C24A 1.40(4) . no
C24 C25 1.37(2) . no
C24A C25A 1.37(3) . no
C25 C26 1.37(3) . no
C25A C26A 1.37(4) . no
C26 C29 1.53(4) . no
C26 C27 1.43(3) . no
C26A C29A 1.53(3) . no
C26A C27A 1.43(3) . no
C27 C28 1.39(5) . no
C27A C28A 1.39(4) . no
C30 C31 1.49(2) . no
C30A C31A 1.49(4) . no
C31 C36 1.35(2) . no
C31 C32 1.38(2) . no
C31A C32A 1.39(4) . no
C31A C36A 1.34(4) . no
C32 C33 1.42(3) . no
C32A C33A 1.43(4) . no
C33 C34 1.37(3) . no
C33A C34A 1.36(6) . no
C34 C35 1.44(3) . no
C34 C37 1.50(2) . no
C34A C37 1.50(4) . no
C34A C35A 1.44(5) . no
C35 C36 1.38(3) . no
C35A C36A 1.39(5) . no
C37 C42 1.39(2) . no
C37 C38 1.347(17) . no
C38 C39 1.387(17) . no
C39 C40 1.369(18) . no
C40 C41 1.413(17) . no
C41 C42 1.393(17) . no
C43 C45 1.415(17) 2_556 no
C43 C44 1.389(16) . no
C44 C45 1.352(19) . no
C46 C47 1.371(18) . no
C46 C51 1.387(17) . no
C47 C48 1.395(16) . no
C48 C49 1.399(18) . no
C49 C50 1.39(2) . no
C49 C52 1.499(19) . no
C50 C51 1.391(17) . no
C52 C53 1.35(2) . no
C52 C57 1.38(2) . no
C53 C54 1.43(2) . no
C54 C55 1.39(2) . no
C55 C56 1.37(2) . no
C55 C58 1.55(2) . no
C56 C57 1.43(2) . no
C3 H3 0.9300 . no
C4 H4 0.9300 . no
C6 H6 0.9300 . no
C7 H7 0.9300 . no
C9 H9 0.9300 . no
C10 H10 0.9300 . no
C12 H12 0.9300 . no
C13 H13 0.9300 . no
C14 H14 0.9300 . no
C16 H16 0.9300 . no
C18 H18 0.9300 . no
C19 H19 0.9300 . no
C21 H21 0.9300 . no
C22 H22 0.9300 . no
C24 H24 0.9300 . no
C24A H24A 0.9300 . no
C25 H25 0.9300 . no
C25A H25A 0.9300 . no
C27 H27 0.9300 . no
C27A H27A 0.9300 . no
C28 H28 0.9300 . no
C28A H28A 0.9300 . no
C32 H32 0.9300 . no
C32A H32A 0.9300 . no
C33 H33 0.9300 . no
C33A H33A 0.9300 . no
C35 H35 0.9300 . no
C35A H35A 0.9300 . no
C36 H36 0.9300 . no
C36A H36A 0.9300 . no
C38 H38 0.9300 . no
C39 H39 0.9300 . no
C41 H41 0.9300 . no
C42 H42 0.9300 . no
C44 H44 0.9300 . no
C45 H45 0.9300 . no
C47 H47 0.9300 . no
C48 H48 0.9300 . no
C50 H50 0.9300 . no
C51 H51 0.9300 . no
C53 H53 0.9300 . no
C54 H54 0.9300 . no
C56 H56 0.9300 . no
C57 H57 0.9300 . no

loop_
_geom_hbond_atom_site_label_D
_geom_hbond_atom_site_label_H
_geom_hbond_atom_site_label_A
_geom_hbond_distance_DH
_geom_hbond_distance_HA
_geom_hbond_distance_DA
_geom_hbond_angle_DHA
_geom_hbond_publ_flag
C3 H3 O1 0.9300 2.5600 2.875(18) 100.00 yes
C32 H32 O3A 0.9300 2.3000 3.18(3) 159.00 yes

loop_
_geom_torsion_atom_site_label_1
_geom_torsion_atom_site_label_2
_geom_torsion_atom_site_label_3
_geom_torsion_atom_site_label_4
_geom_torsion
_geom_torsion_site_symmetry_1
_geom_torsion_site_symmetry_3
_geom_torsion_site_symmetry_4
_geom_torsion_publ_flag
O9 Cd1 O1 C1 -10.1(14) . . . no
O7 Cd1 O1 C1 148.7(14) 1_565 . . no
O8 Cd1 O1 C1 93.7(15) 1_565 . . no
C58 Cd1 O1 C1 120.7(15) 1_565 . . no
O2 Cd1 O1 C1 -122.4(14) 2_777 . . no
O1 Cd1 O7 C58 -92.4(10) . 1_565 1_565 no
O9 Cd1 O7 C58 -2(2) . 1_565 1_565 no
O1 Cd1 O8 C58 94.8(12) . 1_565 1_565 no
O9 Cd1 O8 C58 -178.3(11) . 1_565 1_565 no
O1 Cd1 C58 O7 89.7(10) . 1_565 1_565 no
O1 Cd1 C58 O8 -86.9(12) . 1_565 1_565 no
O9 Cd1 C58 O7 178.9(10) . 1_565 1_565 no
O9 Cd1 C58 O8 2.2(15) . 1_565 1_565 no
O1 Cd1 O2 C1 57.3(14) . 2_777 2_777 no
O9 Cd1 O2 C1 -38.1(14) . 2_777 2_777 no
O4A Cd2 O3A C29A 0.3(14) . . . no
O5 Cd2 O3A C29A 163.9(16) . . . no
O6 Cd2 O3A C29A 37.0(18) 2_665 . . no
O3A Cd2 O4A C29A -0.3(13) . . . no
O5 Cd2 O4A C29A -24.1(16) . . . no
O5 Cd2 O4A C29A -157.3(12) 2_665 . . no
O6 Cd2 O4A C29A -149.6(14) 2_665 . . no
O3A Cd2 O5 C30 95.0(16) . . . no
O3A Cd2 O5 Cd2 -167.0(7) . . 2_665 no
O4A Cd2 O5 C30 114.0(16) . . . no
O4A Cd2 O5 Cd2 -148.0(6) . . 2_665 no
O5 Cd2 O5 C30 -98.0(15) 2_665 . . no
O5 Cd2 O5 Cd2 0.0(6) 2_665 . 2_665 no
O6 Cd2 O5 C30 -138.0(14) 2_665 . . no
O6 Cd2 O5 Cd2 -40.0(9) 2_665 . 2_665 no
O4A Cd2 O5 Cd2 149.0(7) . 2_665 2_665 no
O4A Cd2 O5 C30 16.2(14) . 2_665 2_665 no
O5 Cd2 O5 Cd2 0.0(6) . 2_665 2_665 no
O5 Cd2 O5 C30 -132.8(11) . 2_665 2_665 no
O3A Cd2 O6 C30 149.1(12) . 2_665 2_665 no
O4A Cd2 O6 C30 178.6(13) . 2_665 2_665 no
O5 Cd2 O6 C30 41.5(14) . 2_665 2_665 no
Cd1 O1 C1 O2 91(2) . . . no
Cd1 O1 C1 C2 -93(2) . . . no
Cd1 O2 C1 O1 1(2) 2_777 . . no
Cd1 O2 C1 C2 -175.8(12) 2_777 . . no
Cd2 O3A C29A O4A -1(3) . . . no
Cd2 O3A C29A C26A -177.9(19) . . . no
Cd2 O4A C29A O3A 1(2) . . . no
Cd2 O4A C29A C26A 178.0(19) . . . no
Cd2 O5 C30 O6 115.1(17) . . . no
Cd2 O5 C30 C31 -83.7(19) . . . no
Cd2 O5 C30 O6 13.2(17) 2_665 . . no
Cd2 O5 C30 C31 174.4(14) 2_665 . . no
Cd2 O6 C30 O5 -13.2(18) 2_665 . . no
Cd2 O6 C30 C31 -174.1(13) 2_665 . . no
Cd1 O7 C58 O8 3.5(18) 1_545 . . no
Cd1 O7 C58 C55 -174.5(13) 1_545 . . no
Cd1 O8 C58 O7 -4(2) 1_545 . . no
Cd1 O8 C58 C55 174.2(13) 1_545 . . no
C15 N1 C11 C10 -131.1(13) . . . no
C15 N1 C11 C12 49.0(17) . . . no
C17 N1 C11 C10 40.2(17) . . . no
C17 N1 C11 C12 -139.7(13) . . . no
C11 N1 C15 C14 -146.2(12) . . . no
C11 N1 C15 C16 34.3(18) . . . no
C17 N1 C15 C14 42.5(17) . . . no
C17 N1 C15 C16 -137.1(13) . . . no
C11 N1 C17 C18 44.5(18) . . . no
C11 N1 C17 C22 -134.7(14) . . . no
C15 N1 C17 C18 -144.3(13) . . . no
C15 N1 C17 C22 36.5(19) . . . no
C43 N2 C40 C39 134.9(12) . . . no
C43 N2 C40 C41 -45.2(15) . . . no
C46 N2 C40 C39 -44.9(16) . . . no
C46 N2 C40 C41 135.1(12) . . . no
C40 N2 C43 C44 148.5(11) . . . no
C40 N2 C43 C45 -28.6(16) . . 2_556 no
C46 N2 C43 C44 -31.8(16) . . . no
C46 N2 C43 C45 151.2(11) . . 2_556 no
C40 N2 C46 C47 -47.5(16) . . . no
C40 N2 C46 C51 139.8(12) . . . no
C43 N2 C46 C47 132.8(12) . . . no
C43 N2 C46 C51 -40.0(16) . . . no
O1 C1 C2 C3 0(3) . . . no
O1 C1 C2 C7 -178.1(17) . . . no
O2 C1 C2 C3 176.4(16) . . . no
O2 C1 C2 C7 -2(3) . . . no
C1 C2 C3 C4 -174.5(16) . . . no
C7 C2 C3 C4 4(2) . . . no
C1 C2 C7 C6 175.0(16) . . . no
C3 C2 C7 C6 -3(2) . . . no
C2 C3 C4 C5 -1(3) . . . no
C3 C4 C5 C6 -3(2) . . . no
C3 C4 C5 C8 173.6(15) . . . no
C4 C5 C6 C7 3(2) . . . no
C8 C5 C6 C7 -173.1(15) . . . no
C4 C5 C8 C9 -44(2) . . . no
C4 C5 C8 C13 139.8(17) . . . no
C6 C5 C8 C9 132.4(16) . . . no
C6 C5 C8 C13 -44(2) . . . no
C5 C6 C7 C2 -1(3) . . . no
C5 C8 C9 C10 -175.2(14) . . . no
C13 C8 C9 C10 2(2) . . . no
C5 C8 C13 C12 175.7(14) . . . no
C9 C8 C13 C12 -1(2) . . . no
C8 C9 C10 C11 0(2) . . . no
C9 C10 C11 N1 178.4(12) . . . no
C9 C10 C11 C12 -1.8(19) . . . no
N1 C11 C12 C13 -177.9(13) . . . no
C10 C11 C12 C13 2(2) . . . no
C11 C12 C13 C8 -1(2) . . . no
C16 C14 C15 N1 177.2(11) 2_866 . . no
C16 C14 C15 C16 -3.3(18) 2_866 . . no
C15 C14 C16 C15 3.4(19) . 2_866 2_866 no
N1 C15 C16 C14 -177.1(11) . . 2_866 no
C14 C15 C16 C14 3.4(19) . . 2_866 no
N1 C17 C18 C19 -176.5(12) . . . no
C22 C17 C18 C19 2.9(18) . . . no
N1 C17 C22 C21 174.5(12) . . . no
C18 C17 C22 C21 -4.8(19) . . . no
C17 C18 C19 C20 -1(2) . . . no
C18 C19 C20 C21 1.6(19) . . . no
C18 C19 C20 C23A 179.6(19) . . . no
C19 C20 C21 C22 -4(2) . . . no
C23A C20 C21 C22 178.4(19) . . . no
C19 C20 C23A C24A 38(4) . . . no
C19 C20 C23A C28A -138(2) . . . no
C21 C20 C23A C24A -144(2) . . . no
C21 C20 C23A C28A 40(3) . . . no
C20 C21 C22 C17 6(2) . . . no
C20 C23A C24A C25A 173(2) . . . no
C28A C23A C24A C25A -11(4) . . . no
C20 C23A C28A C27A 178(2) . . . no
C24A C23A C28A C27A 2(4) . . . no
C23A C24A C25A C26A 9(4) . . . no
C24A C25A C26A C27A 4(4) . . . no
C24A C25A C26A C29A -174(2) . . . no
C25A C26A C27A C28A -12(4) . . . no
C29A C26A C27A C28A 165(2) . . . no
C25A C26A C29A O3A 174(3) . . . no
C25A C26A C29A O4A -3(4) . . . no
C27A C26A C29A O3A -3(4) . . . no
C27A C26A C29A O4A 180(2) . . . no
C26A C27A C28A C23A 10(4) . . . no
O5 C30 C31 C32 30(2) . . . no
O5 C30 C31 C36 -150.1(16) . . . no
O6 C30 C31 C32 -169.1(17) . . . no
O6 C30 C31 C36 11(2) . . . no
C30 C31 C32 C33 -180.0(16) . . . no
C36 C31 C32 C33 0(2) . . . no
C30 C31 C36 C35 -180.0(16) . . . no
C32 C31 C36 C35 0(2) . . . no
C31 C32 C33 C34 0(3) . . . no
C32 C33 C34 C35 0(3) . . . no
C32 C33 C34 C37 -174.3(16) . . . no
C33 C34 C35 C36 0(3) . . . no
C37 C34 C35 C36 174.1(17) . . . no
C33 C34 C37 C38 10(3) . . . no
C33 C34 C37 C42 -168.9(16) . . . no
C35 C34 C37 C38 -164.2(16) . . . no
C35 C34 C37 C42 17(2) . . . no
C34 C35 C36 C31 0(3) . . . no
C34 C37 C38 C39 -178.4(13) . . . no
C42 C37 C38 C39 -0.1(19) . . . no
C34 C37 C42 C41 -179.0(14) . . . no
C38 C37 C42 C41 3(2) . . . no
C37 C38 C39 C40 -3.2(19) . . . no
C38 C39 C40 N2 -176.2(11) . . . no
C38 C39 C40 C41 3.9(18) . . . no
N2 C40 C41 C42 178.7(11) . . . no
C39 C40 C41 C42 -1.4(18) . . . no
C40 C41 C42 C37 -2(2) . . . no
N2 C43 C44 C45 -179.4(11) . . . no
C45 C43 C44 C45 -2.3(17) 2_556 . . no
N2 C43 C45 C44 179.5(11) . 2_556 2_556 no
C44 C43 C45 C44 2.4(18) . 2_556 2_556 no
C43 C44 C45 C43 2.4(19) . . 2_556 no
N2 C46 C47 C48 -170.0(11) . . . no
C51 C46 C47 C48 2.8(19) . . . no
N2 C46 C51 C50 170.7(12) . . . no
C47 C46 C51 C50 -2(2) . . . no
C46 C47 C48 C49 -0.9(19) . . . no
C47 C48 C49 C50 -2(2) . . . no
C47 C48 C49 C52 174.0(13) . . . no
C48 C49 C50 C51 2(2) . . . no
C52 C49 C50 C51 -173.3(14) . . . no
C48 C49 C52 C53 46(2) . . . no
C48 C49 C52 C57 -133.1(16) . . . no
C50 C49 C52 C53 -138.4(16) . . . no
C50 C49 C52 C57 42(2) . . . no
C49 C50 C51 C46 0(2) . . . no
C49 C52 C53 C54 -176.3(14) . . . no
C57 C52 C53 C54 3(2) . . . no
C49 C52 C57 C56 175.4(15) . . . no
C53 C52 C57 C56 -4(2) . . . no
C52 C53 C54 C55 -2(2) . . . no
C53 C54 C55 C56 2(2) . . . no
C53 C54 C55 C58 174.3(14) . . . no
C54 C55 C56 C57 -3(3) . . . no
C58 C55 C56 C57 -175.0(15) . . . no
C54 C55 C58 O7 171.8(15) . . . no
C54 C55 C58 O8 -6(2) . . . no
C56 C55 C58 O7 -16(2) . . . no
C56 C55 C58 O8 165.7(17) . . . no
C55 C56 C57 C52 4(3) . . . no
